data_7220190
loop_
_publ_author_name
'Chinnapattu, Murugan'
'Sathiyanarayanan, Kulathu Iyer'
'Iyer, Pravin S.'

_publ_section_title
;
 Synthesis of Benzofused 1,4-Azaborinols via [4+2] Annulation Strategy and
 its Application in Indole Synthesis
;
_journal_name_full 'RSC Adv.'
_journal_paper_doi 10.1039/C5RA05082K
_journal_year 2015
_chemical_compound_source no
_chemical_formula_moiety 'C12 H12 B N O5'
_chemical_formula_sum 'C12 H12 B N O5'
_chemical_formula_weight 261.04
_chemical_melting_point 400.0(10)
_chemical_name_common azaborneol
_chemical_name_systematic 'Dimethyl 4-hydroxy-1,4-dihydrobenzo(b)[1,4]azaborinine-2,3-dicarboxylate'
_chemical_properties_physical nil
_space_group_crystal_system monoclinic
_space_group_IT_number 14
_space_group_name_Hall '-P 2yn'
_space_group_name_H-M_alt 'P 1 21/n 1'
_symmetry_space_group_name_Hall '-P 2yn'
_symmetry_space_group_name_H-M 'P 1 21/n 1'
_atom_sites_solution_hydrogens mixed
_audit_creation_method SHELXL-2014/6
_audit_update_record
;
2014-09-19 deposited with the CCDC.
2015-04-13 downloaded from the CCDC.
;
_cell_angle_alpha 90
_cell_angle_beta 96.367(2)
_cell_angle_gamma 90
_cell_formula_units_Z 4
_cell_length_a 9.7056(3)
_cell_length_b 4.76590(10)
_cell_length_c 26.0338(8)
_cell_measurement_temperature 296(2)
_cell_volume 1196.79(6)
_computing_structure_refinement 'SHELXL-2014/6 (Sheldrick, 2014)'
_diffrn_ambient_temperature 296(2)
_diffrn_measured_fraction_theta_full 0.970
_diffrn_measured_fraction_theta_max 0.996
_diffrn_radiation_type MoK\a
_diffrn_radiation_wavelength 0.71073
_diffrn_reflns_av_R_equivalents 0.0194
_diffrn_reflns_av_unetI/netI 0.0141
_diffrn_reflns_Laue_measured_fraction_full 0.970
_diffrn_reflns_Laue_measured_fraction_max 0.996
_diffrn_reflns_limit_h_max 11
_diffrn_reflns_limit_h_min -11
_diffrn_reflns_limit_k_max 5
_diffrn_reflns_limit_k_min -5
_diffrn_reflns_limit_l_max 30
_diffrn_reflns_limit_l_min -30
_diffrn_reflns_number 9052
_diffrn_reflns_point_group_measured_fraction_full 0.970
_diffrn_reflns_point_group_measured_fraction_max 0.996
_diffrn_reflns_theta_full 25.242
_diffrn_reflns_theta_max 25.000
_diffrn_reflns_theta_min 1.574
_exptl_absorpt_coefficient_mu 0.112
_exptl_crystal_colour colorless
_exptl_crystal_density_diffrn 1.449
_exptl_crystal_description needle
_exptl_crystal_F_000 544
_exptl_crystal_preparation nil
_exptl_crystal_recrystallization_method 'Re-crystallisation from solvent: ethyl acetate.hexane'
_exptl_crystal_size_max 0.350
_exptl_crystal_size_mid 0.200
_exptl_crystal_size_min 0.160
_refine_diff_density_max 0.201
_refine_diff_density_min -0.164
_refine_diff_density_rms 0.034
_refine_ls_extinction_coef 0.018(3)
_refine_ls_extinction_expression Fc^*^=kFc[1+0.001xFc^2^\l^3^/sin(2\q)]^-1/4^
_refine_ls_extinction_method SHELXL
_refine_ls_goodness_of_fit_ref 2.051
_refine_ls_hydrogen_treatment mixed
_refine_ls_matrix_type full
_refine_ls_number_parameters 183
_refine_ls_number_reflns 2101
_refine_ls_number_restraints 0
_refine_ls_restrained_S_all 2.051
_refine_ls_R_factor_all 0.0380
_refine_ls_R_factor_gt 0.0335
_refine_ls_shift/su_max 0.003
_refine_ls_shift/su_mean 0.000
_refine_ls_structure_factor_coef Fsqd
_refine_ls_weighting_details 'w=1/[\s^2^(Fo^2^)+(0.0405P)^2^] where P=(Fo^2^+2Fc^2^)/3'
_refine_ls_weighting_scheme calc
_refine_ls_wR_factor_gt 0.1080
_refine_ls_wR_factor_ref 0.1114
_reflns_Friedel_coverage 0.000
_reflns_number_gt 1875
_reflns_number_total 2101
_reflns_threshold_expression 'I > 2\s(I)'
_cod_data_source_file c5ra05082k4.cif
_cod_data_source_block global
_cod_depositor_comments
;
The following automatic conversions were performed:

'_chemical_melting_point' value '399-401' was changed to '400.0(10)'
- the average value was taken and precision was estimated.

Automatic conversion script
Id: cif_fix_values 3271 2015-04-21 07:52:19Z andrius 
;
_cod_original_formula_sum 'C12 H12 B1 N1 O5'
_cod_database_code 7220190
_shelx_space_group_comment
;
The symmetry employed for this shelxl refinement is uniquely defined
by the following loop, which should always be used as a source of
symmetry information in preference to the above space-group names.
They are only intended as comments.
;
_shelx_estimated_absorpt_t_min 0.962
_shelx_estimated_absorpt_t_max 0.982
_shelxl_version_number 2014/6

loop_
_space_group_symop_operation_xyz
'x, y, z'
'-x+1/2, y+1/2, -z+1/2'
'-x, -y, -z'
'x-1/2, -y-1/2, z-1/2'

loop_
_atom_site_label
_atom_site_type_symbol
_atom_site_fract_x
_atom_site_fract_y
_atom_site_fract_z
_atom_site_U_iso_or_equiv
_atom_site_adp_type
_atom_site_occupancy
_atom_site_site_symmetry_order
_atom_site_calc_flag
_atom_site_refinement_flags_posn
_atom_site_refinement_flags_adp
B1 B 0.35009(15) 0.9180(3) 0.17644(6) 0.0289(4) Uani 1 1 d . .
C1 C 0.61286(14) 0.4348(3) 0.11949(6) 0.0385(4) Uani 1 1 d . .
H1 H 0.6422 0.4000 0.0873 0.046 Uiso 1 1 calc R U
C2 C 0.66955(15) 0.2906(3) 0.16219(6) 0.0429(4) Uani 1 1 d . .
H2 H 0.7371 0.1555 0.1588 0.051 Uiso 1 1 calc R U
C3 C 0.62720(15) 0.3438(3) 0.21055(6) 0.0422(4) Uani 1 1 d . .
H3 H 0.6669 0.2461 0.2394 0.051 Uiso 1 1 calc R U
C4 C 0.52655(14) 0.5409(3) 0.21559(5) 0.0363(4) Uani 1 1 d . .
H4 H 0.4989 0.5747 0.2481 0.044 Uiso 1 1 calc R U
C5 C 0.46396(13) 0.6935(2) 0.17300(5) 0.0296(3) Uani 1 1 d . .
C6 C 0.29513(13) 1.0561(2) 0.12494(5) 0.0282(3) Uani 1 1 d . .
C7 C 0.35130(13) 0.9724(2) 0.08128(5) 0.0293(3) Uani 1 1 d . .
C8 C 0.51004(13) 0.6357(3) 0.12498(5) 0.0305(3) Uani 1 1 d . .
C9 C 0.18858(13) 1.2754(3) 0.11795(5) 0.0292(3) Uani 1 1 d . .
C10 C 0.02691(15) 1.5383(3) 0.16000(6) 0.0455(4) Uani 1 1 d . .
H10A H 0.0656 1.7103 0.1488 0.068 Uiso 1 1 calc R U
H10B H -0.0015 1.5635 0.1939 0.068 Uiso 1 1 calc R U
H10C H -0.0519 1.4868 0.1363 0.068 Uiso 1 1 calc R U
C11 C 0.31064(14) 1.0939(3) 0.02818(5) 0.0329(3) Uani 1 1 d . .
C12 C 0.1371(2) 1.1130(5) -0.04199(6) 0.0701(6) Uani 1 1 d . .
H12A H 0.1170 1.3070 -0.0362 0.105 Uiso 1 1 calc R U
H12B H 0.0533 1.0175 -0.0550 0.105 Uiso 1 1 calc R U
H12C H 0.2031 1.0992 -0.0667 0.105 Uiso 1 1 calc R U
N1 N 0.45285(12) 0.7792(2) 0.08135(4) 0.0329(3) Uani 1 1 d . .
O1 O 0.30900(11) 0.9708(2) 0.22394(3) 0.0368(3) Uani 1 1 d . .
O2 O 0.12950(10) 1.3202(2) 0.16157(3) 0.0411(3) Uani 1 1 d . .
O3 O 0.15381(11) 1.4067(2) 0.07901(4) 0.0491(3) Uani 1 1 d . .
O4 O 0.38249(10) 1.2583(2) 0.00825(4) 0.0449(3) Uani 1 1 d . .
O5 O 0.19407(11) 0.9854(2) 0.00617(4) 0.0492(3) Uani 1 1 d . .
H1N H 0.4843(17) 0.735(3) 0.0526(7) 0.045(4) Uiso 1 1 d . .
H1O H 0.252(2) 1.093(4) 0.2241(7) 0.060(5) Uiso 1 1 d . .

loop_
_atom_site_aniso_label
_atom_site_aniso_U_11
_atom_site_aniso_U_22
_atom_site_aniso_U_33
_atom_site_aniso_U_23
_atom_site_aniso_U_13
_atom_site_aniso_U_12
B1 0.0306(8) 0.0300(7) 0.0266(7) -0.0023(6) 0.0060(6) -0.0092(6)
C1 0.0342(8) 0.0380(8) 0.0453(8) -0.0056(6) 0.0132(6) -0.0044(6)
C2 0.0323(8) 0.0361(8) 0.0608(10) 0.0002(7) 0.0073(7) -0.0003(6)
C3 0.0388(8) 0.0391(8) 0.0476(9) 0.0076(7) 0.0003(7) -0.0018(6)
C4 0.0373(8) 0.0377(8) 0.0334(7) 0.0019(6) 0.0023(6) -0.0043(6)
C5 0.0315(7) 0.0282(7) 0.0293(7) -0.0013(5) 0.0039(5) -0.0084(5)
C6 0.0303(7) 0.0307(7) 0.0243(6) -0.0018(5) 0.0063(5) -0.0064(5)
C7 0.0320(7) 0.0297(6) 0.0269(7) -0.0016(5) 0.0063(5) -0.0078(5)
C8 0.0293(7) 0.0299(6) 0.0329(7) -0.0008(6) 0.0061(5) -0.0086(5)
C9 0.0317(7) 0.0322(7) 0.0239(6) -0.0010(5) 0.0037(5) -0.0066(5)
C10 0.0383(8) 0.0526(9) 0.0464(9) -0.0006(7) 0.0085(7) 0.0104(7)
C11 0.0396(8) 0.0365(7) 0.0243(7) -0.0029(5) 0.0114(6) -0.0009(6)
C12 0.0674(12) 0.1030(14) 0.0364(9) 0.0160(10) -0.0101(8) -0.0105(11)
N1 0.0381(7) 0.0365(6) 0.0258(6) -0.0032(5) 0.0113(5) -0.0012(5)
O1 0.0453(6) 0.0423(6) 0.0238(5) 0.0018(4) 0.0092(4) 0.0068(5)
O2 0.0454(6) 0.0508(6) 0.0285(5) 0.0020(4) 0.0106(4) 0.0148(4)
O3 0.0617(7) 0.0548(6) 0.0323(6) 0.0123(5) 0.0117(5) 0.0150(5)
O4 0.0521(6) 0.0522(6) 0.0328(6) 0.0071(4) 0.0162(5) -0.0091(5)
O5 0.0551(7) 0.0608(7) 0.0296(5) 0.0061(5) -0.0052(5) -0.0170(5)

loop_
_atom_type_symbol
_atom_type_description
_atom_type_scat_dispersion_real
_atom_type_scat_dispersion_imag
_atom_type_scat_source
C C 0.0033 0.0016 'International Tables Vol C Tables 4.2.6.8 and 6.1.1.4'
H H 0.0000 0.0000 'International Tables Vol C Tables 4.2.6.8 and 6.1.1.4'
B B 0.0013 0.0007 'International Tables Vol C Tables 4.2.6.8 and 6.1.1.4'
N N 0.0061 0.0033 'International Tables Vol C Tables 4.2.6.8 and 6.1.1.4'
O O 0.0106 0.0060 'International Tables Vol C Tables 4.2.6.8 and 6.1.1.4'

loop_
_geom_angle_atom_site_label_1
_geom_angle_atom_site_label_2
_geom_angle_atom_site_label_3
_geom_angle
O1 B1 C6 127.19(12)
O1 B1 C5 117.54(12)
C6 B1 C5 115.26(11)
C2 C1 C8 119.13(13)
C2 C1 H1 120.4
C8 C1 H1 120.4
C1 C2 C3 120.72(13)
C1 C2 H2 119.6
C3 C2 H2 119.6
C4 C3 C2 119.77(13)
C4 C3 H3 120.1
C2 C3 H3 120.1
C3 C4 C5 121.91(13)
C3 C4 H4 119.0
C5 C4 H4 119.0
C8 C5 C4 116.68(12)
C8 C5 B1 119.23(11)
C4 C5 B1 124.09(11)
C7 C6 C9 116.32(11)
C7 C6 B1 117.85(11)
C9 C6 B1 125.83(11)
N1 C7 C6 123.66(11)
N1 C7 C11 112.32(10)
C6 C7 C11 123.98(11)
N1 C8 C1 118.55(11)
N1 C8 C5 119.67(11)
C1 C8 C5 121.78(12)
O3 C9 O2 121.41(12)
O3 C9 C6 126.92(12)
O2 C9 C6 111.66(10)
O2 C10 H10A 109.5
O2 C10 H10B 109.5
H10A C10 H10B 109.5
O2 C10 H10C 109.5
H10A C10 H10C 109.5
H10B C10 H10C 109.5
O4 C11 O5 125.38(12)
O4 C11 C7 122.61(12)
O5 C11 C7 111.88(11)
O5 C12 H12A 109.5
O5 C12 H12B 109.5
H12A C12 H12B 109.5
O5 C12 H12C 109.5
H12A C12 H12C 109.5
H12B C12 H12C 109.5
C7 N1 C8 124.30(11)
C7 N1 H1N 119.6(11)
C8 N1 H1N 116.0(11)
B1 O1 H1O 114.2(13)
C9 O2 C10 116.74(11)
C11 O5 C12 116.08(12)

loop_
_geom_bond_atom_site_label_1
_geom_bond_atom_site_label_2
_geom_bond_distance
B1 O1 1.3640(17)
B1 C6 1.5353(19)
B1 C5 1.548(2)
C1 C2 1.369(2)
C1 C8 1.4015(19)
C1 H1 0.9300
C2 C3 1.390(2)
C2 H2 0.9300
C3 C4 1.372(2)
C3 H3 0.9300
C4 C5 1.4063(18)
C4 H4 0.9300
C5 C8 1.4011(17)
C6 C7 1.3732(17)
C6 C9 1.4672(18)
C7 N1 1.3488(17)
C7 C11 1.5101(17)
C8 N1 1.3877(17)
C9 O3 1.2072(15)
C9 O2 1.3447(15)
C10 O2 1.4368(17)
C10 H10A 0.9600
C10 H10B 0.9600
C10 H10C 0.9600
C11 O4 1.2041(15)
C11 O5 1.3159(17)
C12 O5 1.4471(19)
C12 H12A 0.9600
C12 H12B 0.9600
C12 H12C 0.9600
N1 H1N 0.867(17)
O1 H1O 0.805(19)

loop_
_geom_torsion_atom_site_label_1
_geom_torsion_atom_site_label_2
_geom_torsion_atom_site_label_3
_geom_torsion_atom_site_label_4
_geom_torsion
C8 C1 C2 C3 -0.7(2)
C1 C2 C3 C4 0.6(2)
C2 C3 C4 C5 -0.1(2)
C3 C4 C5 C8 -0.38(18)
C3 C4 C5 B1 180.00(12)
O1 B1 C5 C8 -179.28(11)
C6 B1 C5 C8 1.11(16)
O1 B1 C5 C4 0.33(19)
C6 B1 C5 C4 -179.28(11)
O1 B1 C6 C7 179.85(12)
C5 B1 C6 C7 -0.58(16)
O1 B1 C6 C9 1.0(2)
C5 B1 C6 C9 -179.43(11)
C9 C6 C7 N1 178.07(10)
B1 C6 C7 N1 -0.89(18)
C9 C6 C7 C11 0.58(17)
B1 C6 C7 C11 -178.38(11)
C2 C1 C8 N1 -179.61(12)
C2 C1 C8 C5 0.19(19)
C4 C5 C8 N1 -179.87(11)
B1 C5 C8 N1 -0.23(17)
C4 C5 C8 C1 0.33(17)
B1 C5 C8 C1 179.97(11)
C7 C6 C9 O3 -6.96(19)
B1 C6 C9 O3 171.91(12)
C7 C6 C9 O2 173.13(10)
B1 C6 C9 O2 -8.00(17)
N1 C7 C11 O4 -73.77(16)
C6 C7 C11 O4 103.98(16)
N1 C7 C11 O5 102.35(13)
C6 C7 C11 O5 -79.91(16)
C6 C7 N1 C8 1.98(19)
C11 C7 N1 C8 179.73(11)
C1 C8 N1 C7 178.47(11)
C5 C8 N1 C7 -1.34(18)
O3 C9 O2 C10 -2.17(18)
C6 C9 O2 C10 177.75(10)
O4 C11 O5 C12 -11.5(2)
C7 C11 O5 C12 172.49(13)
